data_4101065
loop_
_publ_author_name
'Carsten Strohmann, Christian Daeschlein, Dominik Auer'

_journal_name_full 'Journal of the American Chemical Society'
_journal_paper_doi 10.1021/ja057348k
_journal_year 2006
_chemical_formula_sum 'C27 H45 Li N2 O Si'
_chemical_formula_weight 448.68
_space_group_IT_number 4
_symmetry_cell_setting monoclinic
_symmetry_space_group_name_Hall 'P 2yb'
_symmetry_space_group_name_H-M 'P 1 21 1'
_cell_angle_alpha 90
_cell_angle_beta 113.178(18)
_cell_angle_gamma 90
_cell_formula_units_Z 2
_cell_length_a 8.4403(15)
_cell_length_b 18.274(2)
_cell_length_c 9.4574(13)
_cell_measurement_temperature 173(2)
_cell_volume 1340.9(3)
_diffrn_ambient_temperature 173(2)
_exptl_crystal_density_diffrn 1.111
_refine_diff_density_rms 0.045
_cod_depositor_comments
;
The following automatic conversions were performed:
'_symmetry_cell_setting' value 'Monoclinic' changed to 'monoclinic'
according to '/home/saulius/struct/CIF-dictionaries/cif_core.dic'
dictionary named 'cif_core.dic' version 2.4.1 from 2010-06-29.

Automatic conversion script
Id: cif_fix_enum 1527 2010-12-29 10:47:43Z saulius 
;
_cod_original_sg_symbol_H-M 'P 21'
_cod_database_code 4101065

loop_
_symmetry_equiv_pos_as_xyz
'x, y, z'
'-x, y+1/2, -z'

loop_
_atom_site_label
_atom_site_type_symbol
_atom_site_fract_x
_atom_site_fract_y
_atom_site_fract_z
_atom_site_U_iso_or_equiv
_atom_site_adp_type
_atom_site_occupancy
_atom_site_symmetry_multiplicity
_atom_site_calc_flag
_atom_site_refinement_flags
_atom_site_disorder_assembly
_atom_site_disorder_group
C1 C 0.4315(3) 0.15673(13) 0.4669(4) 0.0418(6) Uani 1 1 d . . .
H1A H 0.3952 0.1456 0.551 0.063 Uiso 1 1 calc R . .
H1B H 0.4069 0.1147 0.3971 0.063 Uiso 1 1 calc R . .
H1C H 0.3685 0.1996 0.4102 0.063 Uiso 1 1 calc R . .
C2 C 0.6915(4) 0.23887(15) 0.3904(3) 0.0437(6) Uani 1 1 d . . .
H2A H 0.6555 0.2111 0.2942 0.066 Uiso 1 1 calc R . .
H2B H 0.8105 0.2557 0.4195 0.066 Uiso 1 1 calc R . .
H2C H 0.6156 0.2812 0.376 0.066 Uiso 1 1 calc R . .
C3 C 0.6968(3) 0.24766(13) 0.7089(3) 0.0327(5) Uani 1 1 d . . .
C4 C 0.7708(3) 0.31741(14) 0.7205(3) 0.0402(6) Uani 1 1 d . . .
H4 H 0.8099 0.3324 0.6435 0.048 Uiso 1 1 calc R . .
C5 C 0.7892(4) 0.36502(15) 0.8390(3) 0.0472(7) Uani 1 1 d . . .
H5 H 0.84 0.4117 0.8418 0.057 Uiso 1 1 calc R . .
C6 C 0.7353(3) 0.34593(17) 0.9526(3) 0.0476(7) Uani 1 1 d . . .
H6 H 0.7464 0.3792 1.0331 0.057 Uiso 1 1 calc R . .
C7 C 0.6640(4) 0.27720(18) 0.9484(4) 0.0506(7) Uani 1 1 d . . .
H7 H 0.6275 0.2629 1.0274 0.061 Uiso 1 1 calc R . .
C8 C 0.6456(4) 0.22929(16) 0.8293(3) 0.0449(6) Uani 1 1 d . . .
H8 H 0.5968 0.1824 0.8289 0.054 Uiso 1 1 calc R . .
C9 C 1.0617(4) 0.02532(16) 0.4282(4) 0.0443(6) Uani 1 1 d . . .
H9A H 1.1019 -0.0088 0.368 0.053 Uiso 1 1 calc R . .
H9B H 1.1639 0.0429 0.5168 0.053 Uiso 1 1 calc R . .
C10 C 0.9707(4) 0.09028(17) 0.3273(3) 0.0486(7) Uani 1 1 d . . .
H10A H 1.0501 0.1144 0.2877 0.058 Uiso 1 1 calc R . .
H10B H 0.9391 0.1264 0.3897 0.058 Uiso 1 1 calc R . .
C11 C 0.8086(4) 0.06534(18) 0.1925(3) 0.0522(7) Uani 1 1 d . . .
H11A H 0.7445 0.1086 0.1351 0.063 Uiso 1 1 calc R . .
H11B H 0.8413 0.0351 0.1213 0.063 Uiso 1 1 calc R . .
C12 C 0.6939(4) 0.02086(16) 0.2508(3) 0.0441(6) Uani 1 1 d . . .
H12A H 0.5941 0.0015 0.1623 0.053 Uiso 1 1 calc R . .
H12B H 0.6493 0.0529 0.3114 0.053 Uiso 1 1 calc R . .
C13 C 0.7950(3) -0.04288(14) 0.3517(3) 0.0378(6) Uani 1 1 d . . .
H13 H 0.8422 -0.0725 0.2882 0.045 Uiso 1 1 calc R . .
C14 C 0.6844(3) -0.09441(14) 0.4031(3) 0.0394(6) Uani 1 1 d . . .
H14 H 0.5912 -0.1144 0.3084 0.047 Uiso 1 1 calc R . .
C15 C 0.7961(4) -0.15871(14) 0.4899(3) 0.0443(6) Uani 1 1 d . . .
H15A H 0.8498 -0.1829 0.4261 0.053 Uiso 1 1 calc R . .
H15B H 0.7258 -0.1952 0.5168 0.053 Uiso 1 1 calc R . .
C16 C 0.9354(3) -0.12635(13) 0.6364(3) 0.0379(6) Uani 1 1 d . . .
H16 H 1.0114 -0.1674 0.6949 0.046 Uiso 1 1 calc R . .
C17 C 1.0455(3) -0.07313(13) 0.5890(3) 0.0378(6) Uani 1 1 d . . .
H17A H 1.1327 -0.0509 0.6829 0.045 Uiso 1 1 calc R . .
H17B H 1.1079 -0.101 0.5371 0.045 Uiso 1 1 calc R . .
C18 C 0.5983(3) -0.06007(14) 0.5022(3) 0.0355(5) Uani 1 1 d . . .
H18A H 0.5276 -0.0179 0.4467 0.043 Uiso 1 1 calc R . .
H18B H 0.5201 -0.0964 0.5185 0.043 Uiso 1 1 calc R . .
C19 C 0.8518(3) -0.09246(12) 0.7392(3) 0.0325(5) Uani 1 1 d . . .
H19 H 0.9461 -0.0673 0.8256 0.039 Uiso 1 1 calc R . .
C20 C 0.7778(3) -0.15145(13) 0.8128(3) 0.0408(6) Uani 1 1 d . . .
H20A H 0.6921 -0.1812 0.7307 0.049 Uiso 1 1 calc R . .
H20B H 0.8719 -0.1843 0.8769 0.049 Uiso 1 1 calc R . .
C21 C 0.6923(4) -0.11718(15) 0.9121(3) 0.0462(6) Uani 1 1 d . . .
H21A H 0.6376 -0.1559 0.9507 0.055 Uiso 1 1 calc R . .
H21B H 0.7806 -0.0926 1.0019 0.055 Uiso 1 1 calc R . .
C22 C 0.5566(4) -0.06175(15) 0.8188(3) 0.0416(6) Uani 1 1 d . . .
H22A H 0.5082 -0.0371 0.8861 0.05 Uiso 1 1 calc R . .
H22B H 0.4615 -0.0873 0.736 0.05 Uiso 1 1 calc R . .
C23 C 0.6367(3) -0.00487(13) 0.7485(3) 0.0346(5) Uani 1 1 d . . .
H23A H 0.5447 0.0286 0.6836 0.041 Uiso 1 1 calc R . .
H23B H 0.7204 0.0245 0.8328 0.041 Uiso 1 1 calc R . .
C24 C 1.1851(5) 0.1373(2) 0.7738(5) 0.0791(13) Uani 1 1 d . . .
H24A H 1.1184 0.1576 0.6703 0.095 Uiso 1 1 calc R . .
H24B H 1.2982 0.1204 0.7776 0.095 Uiso 1 1 calc R . .
C25 C 1.2096(6) 0.1940(2) 0.8937(5) 0.0797(12) Uani 1 1 d . . .
H25A H 1.3247 0.217 0.9264 0.096 Uiso 1 1 calc R . .
H25B H 1.1202 0.2325 0.8554 0.096 Uiso 1 1 calc R . .
C26 C 1.1942(13) 0.1555(3) 1.0135(6) 0.157(4) Uani 1 1 d . . .
H26A H 1.1296 0.1852 1.0604 0.188 Uiso 1 1 calc R . .
H26B H 1.3103 0.1458 1.0935 0.188 Uiso 1 1 calc R . .
C27 C 1.1058(7) 0.0870(3) 0.9600(4) 0.0895(14) Uani 1 1 d . . .
H27A H 1.1714 0.0462 1.026 0.107 Uiso 1 1 calc R . .
H27B H 0.9897 0.0885 0.9624 0.107 Uiso 1 1 calc R . .
Li Li 0.8658(5) 0.0544(2) 0.6254(5) 0.0328(8) Uani 1 1 d . . .
N1 N 0.9453(2) -0.01369(11) 0.4849(2) 0.0331(4) Uani 1 1 d . . .
N2 N 0.7253(2) -0.03492(10) 0.6546(2) 0.0289(4) Uani 1 1 d . . .
O O 1.0930(2) 0.07736(11) 0.8054(2) 0.0485(5) Uani 1 1 d . . .
Si Si 0.67792(8) 0.17704(3) 0.55087(8) 0.03397(16) Uani 1 1 d . . .

loop_
_atom_site_aniso_label
_atom_site_aniso_U_11
_atom_site_aniso_U_22
_atom_site_aniso_U_33
_atom_site_aniso_U_23
_atom_site_aniso_U_13
_atom_site_aniso_U_12
C1 0.0427(13) 0.0342(13) 0.0478(17) 0.0023(10) 0.0172(12) 0.0019(10)
C2 0.0616(17) 0.0363(13) 0.0402(16) 0.0059(11) 0.0276(13) 0.0006(12)
C3 0.0306(11) 0.0341(12) 0.0326(14) 0.0046(10) 0.0118(10) 0.0046(9)
C4 0.0412(13) 0.0419(14) 0.0368(15) 0.0008(11) 0.0147(11) -0.0025(11)
C5 0.0444(14) 0.0436(14) 0.0462(18) -0.0060(12) 0.0099(13) -0.0072(11)
C6 0.0418(14) 0.0573(16) 0.0364(16) -0.0101(12) 0.0074(11) 0.0004(12)
C7 0.0513(16) 0.0681(18) 0.0357(16) 0.0010(14) 0.0207(13) 0.0016(14)
C8 0.0479(14) 0.0472(14) 0.0442(17) 0.0014(12) 0.0230(13) -0.0038(12)
C9 0.0468(14) 0.0508(15) 0.0445(17) -0.0075(12) 0.0279(13) -0.0027(12)
C10 0.0595(16) 0.0543(16) 0.0427(17) -0.0052(13) 0.0317(14) -0.0106(13)
C11 0.0706(19) 0.0570(17) 0.0322(16) 0.0010(12) 0.0238(14) -0.0043(14)
C12 0.0519(15) 0.0511(15) 0.0265(14) -0.0051(11) 0.0124(11) -0.0050(12)
C13 0.0472(14) 0.0402(13) 0.0270(14) -0.0095(10) 0.0157(11) -0.0011(11)
C14 0.0420(13) 0.0399(13) 0.0310(14) -0.0113(10) 0.0087(11) -0.0075(11)
C15 0.0613(16) 0.0327(12) 0.0415(16) -0.0108(11) 0.0229(13) -0.0073(11)
C16 0.0447(13) 0.0285(11) 0.0387(15) -0.0051(10) 0.0144(11) 0.0043(10)
C17 0.0380(12) 0.0365(12) 0.0406(15) -0.0051(10) 0.0174(11) 0.0059(10)
C18 0.0348(12) 0.0397(13) 0.0286(13) -0.0018(10) 0.0088(10) -0.0066(10)
C19 0.0346(11) 0.0265(10) 0.0316(13) 0.0013(9) 0.0080(10) -0.0005(9)
C20 0.0476(14) 0.0295(12) 0.0399(15) 0.0036(10) 0.0115(12) -0.0031(10)
C21 0.0597(17) 0.0397(13) 0.0419(17) 0.0075(12) 0.0228(13) -0.0073(12)
C22 0.0448(13) 0.0457(14) 0.0394(16) -0.0011(11) 0.0221(12) -0.0060(12)
C23 0.0390(12) 0.0328(11) 0.0339(14) -0.0007(10) 0.0165(10) 0.0003(10)
C24 0.077(2) 0.107(3) 0.071(3) -0.037(2) 0.047(2) -0.053(2)
C25 0.097(3) 0.070(3) 0.080(3) -0.026(2) 0.044(2) -0.033(2)
C26 0.325(11) 0.082(3) 0.055(3) -0.032(2) 0.065(5) -0.071(5)
C27 0.135(4) 0.087(3) 0.038(2) -0.0114(19) 0.026(2) -0.055(3)
Li 0.038(2) 0.0357(19) 0.028(2) -0.0086(16) 0.0165(17) -0.0048(15)
N1 0.0350(10) 0.0355(10) 0.0311(12) -0.0070(8) 0.0152(8) -0.0025(8)
N2 0.0330(9) 0.0279(9) 0.0250(11) -0.0009(7) 0.0106(8) -0.0016(7)
O 0.0467(10) 0.0523(11) 0.0429(12) -0.0166(9) 0.0136(8) -0.0084(9)
Si 0.0411(3) 0.0283(3) 0.0373(4) 0.0035(3) 0.0205(3) 0.0016(3)

loop_
_geom_bond_atom_site_label_1
_geom_bond_atom_site_label_2
_geom_bond_distance
_geom_bond_site_symmetry_2
_geom_bond_publ_flag
C1 Si 1.948(3) . ?
C2 Si 1.932(3) . ?
C3 C4 1.405(3) . ?
C3 C8 1.408(4) . ?
C3 Si 1.934(3) . ?
C4 C5 1.378(4) . ?
C5 C6 1.367(4) . ?
C6 C7 1.387(4) . ?
C7 C8 1.386(4) . ?
C9 N1 1.475(3) . ?
C9 C10 1.527(4) . ?
C10 C11 1.528(4) . ?
C11 C12 1.525(4) . ?
C12 C13 1.534(4) . ?
C13 N1 1.491(3) . ?
C13 C14 1.534(4) . ?
C14 C15 1.528(4) . ?
C14 C18 1.529(4) . ?
C15 C16 1.539(4) . ?
C16 C17 1.530(4) . ?
C16 C19 1.538(3) . ?
C17 N1 1.486(3) . ?
C18 N2 1.490(3) . ?
C19 N2 1.488(3) . ?
C19 C20 1.542(3) . ?
C20 C21 1.526(4) . ?
C21 C22 1.524(4) . ?
C22 C23 1.527(3) . ?
C23 N2 1.474(3) . ?
C24 O 1.441(4) . ?
C24 C25 1.489(5) . ?
C25 C26 1.383(7) . ?
C26 C27 1.442(6) . ?
C27 O 1.434(4) . ?
Li O 2.045(5) . ?
Li N2 2.098(4) . ?
Li N1 2.113(4) . ?
Li Si 2.675(4) . ?
